data_7039196
loop_
_publ_author_name
'Kubanik, Mario'
'Kandioller, Wolfgang'
'Kim, Kunwoo'
'Anderson, Robert F.'
'Klapproth, Erik'
'Jakupec, Michael A.'
'Roller, Alexander'
'S\"ohnel, Tilo'
'Keppler, Bernhard K.'
'Hartinger, Christian G.'

_publ_section_title
;
 Towards targeting anticancer drugs: ruthenium(ii)-arene complexes with
 biologically active naphthoquinone-derived ligand systems.
;
_journal_issue 33
_journal_name_full 'Dalton transactions (Cambridge, England : 2003)'
_journal_page_first 13091
_journal_page_last 13103
_journal_paper_doi 10.1039/c6dt01110a
_journal_volume 45
_journal_year 2016
_chemical_formula_moiety 'C13 H13 N O3'
_chemical_formula_sum 'C13 H13 N O3'
_chemical_formula_weight 231.25
_chemical_name_systematic
;
 ?
;
_space_group_crystal_system monoclinic
_space_group_IT_number 14
_space_group_name_Hall '-P 2yn'
_space_group_name_H-M_alt 'P 1 21/n 1'
_symmetry_space_group_name_Hall '-P 2yn'
_symmetry_space_group_name_H-M 'P 1 21/n 1'
_atom_sites_solution_hydrogens geom
_atom_sites_solution_primary direct
_atom_sites_solution_secondary difmap
_audit_creation_method SHELXL-2013
_audit_update_record
;
2016-03-17 deposited with the CCDC.
2016-05-06 downloaded from the CCDC.
;
_cell_angle_alpha 90
_cell_angle_beta 98.488(2)
_cell_angle_gamma 90
_cell_formula_units_Z 4
_cell_length_a 11.8478(4)
_cell_length_b 6.9261(2)
_cell_length_c 13.7030(4)
_cell_measurement_reflns_used 4208
_cell_measurement_temperature 100(2)
_cell_measurement_theta_max 25.212
_cell_measurement_theta_min 3.112
_cell_volume 1112.14(6)
_computing_cell_refinement '<i>SAINT</i> (Bruker, 2008)'
_computing_data_collection '<i>APEX2</i> (Bruker, 2008)'
_computing_data_reduction '<i>SAINT</i> (Bruker, 2008)'
_computing_publication_material 'SHELXL-2013 (Sheldrick, 2013)'
_computing_structure_refinement 'SHELXL-2013 (Sheldrick, 2013)'
_computing_structure_solution 'SHELXS-2013 (Sheldrick, 2013)'
_diffrn_ambient_temperature 100(2)
_diffrn_measured_fraction_theta_full 0.997
_diffrn_measured_fraction_theta_max 0.998
_diffrn_measurement_device_type 'Bruker SMART APEXII CCD'
_diffrn_measurement_method '\w and \f scans'
_diffrn_radiation_type MoK\a
_diffrn_radiation_wavelength 0.71073
_diffrn_reflns_av_R_equivalents 0.0735
_diffrn_reflns_av_unetI/netI 0.0598
_diffrn_reflns_Laue_measured_fraction_full 0.997
_diffrn_reflns_Laue_measured_fraction_max 0.998
_diffrn_reflns_limit_h_max 14
_diffrn_reflns_limit_h_min -12
_diffrn_reflns_limit_k_max 8
_diffrn_reflns_limit_k_min -8
_diffrn_reflns_limit_l_max 16
_diffrn_reflns_limit_l_min -16
_diffrn_reflns_number 11807
_diffrn_reflns_point_group_measured_fraction_full 0.997
_diffrn_reflns_point_group_measured_fraction_max 0.998
_diffrn_reflns_theta_full 25.242
_diffrn_reflns_theta_max 25.999
_diffrn_reflns_theta_min 3.006
_diffrn_source 'fine-focus sealed tube'
_exptl_absorpt_coefficient_mu 0.099
_exptl_absorpt_correction_T_max 0.9980
_exptl_absorpt_correction_T_min 0.9970
_exptl_absorpt_correction_type multi-scan
_exptl_absorpt_process_details '(<i>SADABS</i>; Bruker, 2004)'
_exptl_crystal_colour colourless
_exptl_crystal_density_diffrn 1.381
_exptl_crystal_description needle
_exptl_crystal_F_000 488
_exptl_crystal_size_max 0.380
_exptl_crystal_size_mid 0.100
_exptl_crystal_size_min 0.100
_refine_diff_density_max 0.227
_refine_diff_density_min -0.225
_refine_diff_density_rms 0.056
_refine_ls_extinction_method none
_refine_ls_goodness_of_fit_ref 1.055
_refine_ls_hydrogen_treatment constr
_refine_ls_matrix_type full
_refine_ls_number_parameters 169
_refine_ls_number_reflns 2184
_refine_ls_number_restraints 3
_refine_ls_restrained_S_all 1.054
_refine_ls_R_factor_all 0.0893
_refine_ls_R_factor_gt 0.0531
_refine_ls_shift/su_max 0.000
_refine_ls_shift/su_mean 0.000
_refine_ls_structure_factor_coef Fsqd
_refine_ls_weighting_details
;
 w=1/[\s^2^(Fo^2^)+(0.0493P)^2^+0.2872P]
 where P=(Fo^2^+2Fc^2^)/3
;
_refine_ls_weighting_scheme calc
_refine_ls_wR_factor_gt 0.1083
_refine_ls_wR_factor_ref 0.1243
_reflns_Friedel_coverage 0.000
_reflns_number_gt 1492
_reflns_number_total 2184
_reflns_threshold_expression 'I > 2\s(I)'
_cod_data_source_file c6dt01110a2.cif
_cod_data_source_block maku238
_cod_depositor_comments 'Adding full bibliography for 7039193--7039196.cif.'
_cod_database_code 7039196
_shelx_space_group_comment
;
The symmetry employed for this shelxl refinement is uniquely defined
by the following loop, which should always be used as a source of
symmetry information in preference to the above space-group names.
They are only intended as comments.
;
_shelx_estimated_absorpt_t_min 0.963
_shelx_estimated_absorpt_t_max 0.990
_shelxl_version_number 2013-2

loop_
_space_group_symop_operation_xyz
'x, y, z'
'-x+1/2, y+1/2, -z+1/2'
'-x, -y, -z'
'x-1/2, -y-1/2, z-1/2'

loop_
_atom_site_label
_atom_site_type_symbol
_atom_site_fract_x
_atom_site_fract_y
_atom_site_fract_z
_atom_site_U_iso_or_equiv
_atom_site_adp_type
_atom_site_occupancy
_atom_site_site_symmetry_order
_atom_site_calc_flag
_atom_site_refinement_flags_posn
_atom_site_refinement_flags_adp
_atom_site_refinement_flags_occupancy
_atom_site_disorder_assembly
_atom_site_disorder_group
C1 C 0.48286(17) 0.2586(3) 0.48892(14) 0.0193(5) Uani 1 1 d D . . . .
C1' C 0.80362(17) 0.1189(3) 0.54348(15) 0.0251(5) Uani 1 1 d . . . . .
H1'1 H 0.8075 0.0831 0.4741 0.030 Uiso 1 1 calc R U . . .
H1'2 H 0.8309 0.0075 0.5857 0.030 Uiso 1 1 calc R U . . .
C2 C 0.60251(17) 0.2151(3) 0.47844(14) 0.0200(5) Uani 1 1 d D . . . .
C2' C 0.88151(17) 0.2923(3) 0.57197(16) 0.0275(5) Uani 1 1 d . . . . .
H2'1 H 0.8582 0.3996 0.5256 0.033 Uiso 1 1 calc R U . . .
H2'2 H 0.8713 0.3359 0.6389 0.033 Uiso 1 1 calc R U . . .
C3' C 1.00734(18) 0.2480(3) 0.57075(17) 0.0345(6) Uani 1 1 d . . . . .
H3'1 H 1.0319 0.1452 0.6183 0.052 Uiso 1 1 calc R U . . .
H3'2 H 1.0527 0.3644 0.5886 0.052 Uiso 1 1 calc R U . . .
H3'3 H 1.0183 0.2060 0.5045 0.052 Uiso 1 1 calc R U . . .
C3 C 0.68198(17) 0.1622(3) 0.55478(14) 0.0208(5) Uani 1 1 d . . . . .
C4 C 0.65065(17) 0.1536(3) 0.65298(14) 0.0217(5) Uani 1 1 d . . . . .
C5 C 0.50428(19) 0.1964(3) 0.76360(14) 0.0258(5) Uani 1 1 d . . . . .
H5 H 0.5611 0.1641 0.8175 0.031 Uiso 1 1 calc R U . . .
C5A C 0.53257(17) 0.2020(3) 0.66820(14) 0.0200(5) Uani 1 1 d . . . . .
C6 C 0.39493(19) 0.2373(3) 0.78058(16) 0.0297(5) Uani 1 1 d . . . . .
H6 H 0.3764 0.2323 0.8457 0.036 Uiso 1 1 calc R U . . .
C7 C 0.31247(19) 0.2856(3) 0.70202(15) 0.0292(5) Uani 1 1 d . . . . .
H7 H 0.2371 0.3140 0.7136 0.035 Uiso 1 1 calc R U . . .
C8 C 0.33821(18) 0.2931(3) 0.60681(15) 0.0243(5) Uani 1 1 d . . . . .
H8 H 0.2805 0.3264 0.5537 0.029 Uiso 1 1 calc R U . . .
C8A C 0.44894(17) 0.2520(3) 0.58824(14) 0.0201(5) Uani 1 1 d . . . . .
N1 N 0.4241(4) 0.2941(13) 0.4038(2) 0.0244(10) Uani 0.740(2) 1 d D . P A 1
O1 O 0.31215(17) 0.3334(3) 0.40412(13) 0.0271(5) Uani 0.740(2) 1 d D . P A 1
H1 H 0.2805 0.3550 0.3462 0.041 Uiso 0.740(2) 1 calc R U P A 1
O2 O 0.6298(12) 0.2354(17) 0.3863(5) 0.0250(15) Uani 0.740(2) 1 d D . P A 1
H2 H 0.5708 0.2626 0.3467 0.038 Uiso 0.740(2) 1 calc R U P A 1
N1A N 0.4026(14) 0.309(4) 0.4187(7) 0.0244(10) Uani 0.260(2) 1 d D . P A 2
O1A O 0.4240(5) 0.3198(8) 0.3241(4) 0.0271(5) Uani 0.260(2) 1 d D . P A 2
H1A H 0.4838 0.2580 0.3188 0.041 Uiso 0.260(2) 1 calc R U P A 2
O2A O 0.637(4) 0.204(6) 0.3882(15) 0.0250(15) Uani 0.260(2) 1 d D . P A 2
H2A H 0.7027 0.2510 0.3913 0.038 Uiso 0.260(2) 1 calc R U P A 2
O3 O 0.72203(12) 0.1033(2) 0.72400(10) 0.0322(4) Uani 1 1 d . . . . .

loop_
_atom_site_aniso_label
_atom_site_aniso_U_11
_atom_site_aniso_U_22
_atom_site_aniso_U_33
_atom_site_aniso_U_23
_atom_site_aniso_U_13
_atom_site_aniso_U_12
C1 0.0228(11) 0.0143(10) 0.0204(11) -0.0021(8) 0.0013(9) -0.0030(9)
C1' 0.0228(12) 0.0247(11) 0.0283(12) -0.0002(9) 0.0053(9) -0.0008(10)
C2 0.0242(12) 0.0148(10) 0.0221(11) -0.0022(8) 0.0072(9) -0.0037(9)
C2' 0.0229(12) 0.0285(12) 0.0321(12) -0.0026(9) 0.0066(9) -0.0021(10)
C3' 0.0231(13) 0.0362(14) 0.0435(14) -0.0015(11) 0.0027(10) -0.0013(11)
C3 0.0221(12) 0.0152(10) 0.0255(11) -0.0017(8) 0.0047(9) -0.0030(9)
C4 0.0219(12) 0.0188(11) 0.0229(11) -0.0009(8) -0.0015(9) -0.0034(9)
C5 0.0294(13) 0.0278(12) 0.0191(11) 0.0000(9) -0.0006(9) -0.0012(10)
C5A 0.0241(12) 0.0156(10) 0.0199(10) -0.0023(8) 0.0018(8) -0.0017(9)
C6 0.0330(14) 0.0356(13) 0.0221(11) -0.0007(10) 0.0094(10) 0.0007(11)
C7 0.0261(12) 0.0327(13) 0.0302(12) -0.0006(10) 0.0092(10) 0.0019(10)
C8 0.0220(12) 0.0250(11) 0.0255(11) 0.0017(9) 0.0022(9) 0.0011(9)
C8A 0.0244(12) 0.0141(10) 0.0218(11) -0.0015(8) 0.0034(9) -0.0025(9)
N1 0.029(2) 0.0212(19) 0.0215(16) 0.0000(18) -0.0016(14) -0.0026(19)
O1 0.0242(12) 0.0354(12) 0.0203(10) 0.0009(8) -0.0011(8) 0.0033(9)
O2 0.026(2) 0.027(4) 0.0225(8) 0.0029(13) 0.0078(9) 0.004(2)
N1A 0.029(2) 0.0212(19) 0.0215(16) 0.0000(18) -0.0016(14) -0.0026(19)
O1A 0.0242(12) 0.0354(12) 0.0203(10) 0.0009(8) -0.0011(8) 0.0033(9)
O2A 0.026(2) 0.027(4) 0.0225(8) 0.0029(13) 0.0078(9) 0.004(2)
O3 0.0258(9) 0.0405(10) 0.0279(8) 0.0041(7) -0.0045(7) 0.0014(7)

loop_
_atom_type_symbol
_atom_type_description
_atom_type_scat_dispersion_real
_atom_type_scat_dispersion_imag
_atom_type_scat_source
C C 0.0030 0.0020 'International Tables Vol C Tables 4.2.6.8 and 6.1.1.4'
H H 0.0000 0.0000 'International Tables Vol C Tables 4.2.6.8 and 6.1.1.4'
N N 0.0060 0.0030 'International Tables Vol C Tables 4.2.6.8 and 6.1.1.4'
O O 0.0110 0.0060 'International Tables Vol C Tables 4.2.6.8 and 6.1.1.4'

loop_
_geom_angle_atom_site_label_1
_geom_angle_atom_site_label_2
_geom_angle_atom_site_label_3
_geom_angle
N1 C1 C8A 130.9(3)
N1A C1 C8A 115.0(7)
N1 C1 C2 110.4(3)
N1A C1 C2 126.3(7)
C8A C1 C2 118.64(17)
C3 C1' C2' 111.67(16)
C3 C1' H1'1 109.3
C2' C1' H1'1 109.3
C3 C1' H1'2 109.3
C2' C1' H1'2 109.3
H1'1 C1' H1'2 107.9
C3 C2 O2 121.0(6)
C3 C2 O2A 115.0(18)
C3 C2 C1 123.33(18)
O2 C2 C1 115.7(6)
O2A C2 C1 121.3(18)
C3' C2' C1' 113.18(17)
C3' C2' H2'1 108.9
C1' C2' H2'1 108.9
C3' C2' H2'2 108.9
C1' C2' H2'2 108.9
H2'1 C2' H2'2 107.8
C2' C3' H3'1 109.5
C2' C3' H3'2 109.5
H3'1 C3' H3'2 109.5
C2' C3' H3'3 109.5
H3'1 C3' H3'3 109.5
H3'2 C3' H3'3 109.5
C2 C3 C4 119.05(18)
C2 C3 C1' 122.96(18)
C4 C3 C1' 117.95(17)
O3 C4 C3 120.09(19)
O3 C4 C5A 120.05(18)
C3 C4 C5A 119.84(17)
C6 C5 C5A 120.89(19)
C6 C5 H5 119.6
C5A C5 H5 119.6
C5 C5A C8A 119.76(19)
C5 C5A C4 119.15(17)
C8A C5A C4 121.09(17)
C5 C6 C7 119.43(19)
C5 C6 H6 120.3
C7 C6 H6 120.3
C6 C7 C8 120.9(2)
C6 C7 H7 119.5
C8 C7 H7 119.5
C7 C8 C8A 120.38(19)
C7 C8 H8 119.8
C8A C8 H8 119.8
C8 C8A C5A 118.60(18)
C8 C8A C1 123.40(18)
C5A C8A C1 117.99(18)
C1 N1 O1 115.6(3)
N1 O1 H1 109.5
C2 O2 H2 109.5
C1 N1A O1A 120.1(12)
N1A O1A H1A 109.5
C2 O2A H2A 109.5

loop_
_geom_bond_atom_site_label_1
_geom_bond_atom_site_label_2
_geom_bond_distance
C1 N1 1.291(3)
C1 N1A 1.298(8)
C1 C8A 1.476(3)
C1 C2 1.477(3)
C1' C3 1.502(3)
C1' C2' 1.529(3)
C1' H1'1 0.9900
C1' H1'2 0.9900
C2 C3 1.351(3)
C2 O2 1.356(4)
C2 O2A 1.359(8)
C2' C3' 1.524(3)
C2' H2'1 0.9900
C2' H2'2 0.9900
C3' H3'1 0.9800
C3' H3'2 0.9800
C3' H3'3 0.9800
C3 C4 1.449(3)
C4 O3 1.241(2)
C4 C5A 1.483(3)
C5 C6 1.379(3)
C5 C5A 1.397(3)
C5 H5 0.9500
C5A C8A 1.408(3)
C6 C7 1.384(3)
C6 H6 0.9500
C7 C8 1.384(3)
C7 H7 0.9500
C8 C8A 1.402(3)
C8 H8 0.9500
N1 O1 1.354(5)
O1 H1 0.8400
O2 H2 0.8400
N1A O1A 1.360(11)
O1A H1A 0.8400
O2A H2A 0.8400
